data_4347307
loop_
_publ_author_name
'Kendall, Alexander J.'
'Zakharov, Lev N.'
'Tyler, David R.'

_publ_section_title
;
 Steric and Electronic Influences of Buchwald-Type Alkyl-JohnPhos Ligands.
;
_journal_issue 6
_journal_name_full 'Inorganic chemistry'
_journal_page_first 3079
_journal_page_last 3090
_journal_paper_doi 10.1021/acs.inorgchem.5b02996
_journal_volume 55
_journal_year 2016
_chemical_formula_sum 'C32 H30 Cr O4 P2'
_chemical_formula_weight 592.50
_space_group_crystal_system triclinic
_space_group_IT_number 2
_space_group_name_Hall '-P 1'
_space_group_name_H-M_alt 'P -1'
_atom_sites_solution_hydrogens difmap
_audit_creation_method SHELXL-2013
_cell_angle_alpha 67.621(2)
_cell_angle_beta 72.584(2)
_cell_angle_gamma 76.173(2)
_cell_formula_units_Z 1
_cell_length_a 7.3216(3)
_cell_length_b 9.6435(4)
_cell_length_c 11.8158(4)
_cell_measurement_reflns_used 3694
_cell_measurement_temperature 173(2)
_cell_measurement_theta_max 66.56
_cell_measurement_theta_min 4.16
_cell_volume 728.64(5)
_computing_cell_refinement 'Bruker SAINT'
_computing_data_collection 'Bruker APEX2'
_computing_data_reduction 'Bruker SAINT'
_computing_molecular_graphics 'Bruker SHELXTL'
_computing_publication_material 'Bruker SHELXTL'
_computing_structure_refinement 'SHELXL-2013 (Sheldrick 2013)'
_computing_structure_solution 'SHELXS-97 (Sheldrick 2008)'
_diffrn_ambient_temperature 173(2)
_diffrn_measured_fraction_theta_full 0.965
_diffrn_measured_fraction_theta_max 0.990
_diffrn_measurement_device_type 'Bruker APEX-II CCD'
_diffrn_measurement_method '\f and \w scans'
_diffrn_radiation_type CuK\a
_diffrn_radiation_wavelength 1.54178
_diffrn_reflns_av_R_equivalents 0.0432
_diffrn_reflns_av_unetI/netI 0.0429
_diffrn_reflns_Laue_measured_fraction_full 0.965
_diffrn_reflns_Laue_measured_fraction_max 0.990
_diffrn_reflns_limit_h_max 8
_diffrn_reflns_limit_h_min -8
_diffrn_reflns_limit_k_max 11
_diffrn_reflns_limit_k_min -11
_diffrn_reflns_limit_l_max 14
_diffrn_reflns_limit_l_min -13
_diffrn_reflns_number 8026
_diffrn_reflns_point_group_measured_fraction_full 0.965
_diffrn_reflns_point_group_measured_fraction_max 0.990
_diffrn_reflns_theta_full 67.679
_diffrn_reflns_theta_max 66.661
_diffrn_reflns_theta_min 4.160
_diffrn_source 'micro-focus Incoatec I\mS'
_exptl_absorpt_coefficient_mu 4.553
_exptl_absorpt_correction_T_max 0.7528
_exptl_absorpt_correction_T_min 0.6374
_exptl_absorpt_correction_type multi-scan
_exptl_absorpt_process_details SADABS
_exptl_crystal_colour yellow
_exptl_crystal_density_diffrn 1.350
_exptl_crystal_description cut-plate
_exptl_crystal_F_000 308
_exptl_crystal_size_max 0.100
_exptl_crystal_size_mid 0.070
_exptl_crystal_size_min 0.020
_refine_diff_density_max 0.290
_refine_diff_density_min -0.262
_refine_diff_density_rms 0.052
_refine_ls_extinction_method none
_refine_ls_goodness_of_fit_ref 1.057
_refine_ls_hydrogen_treatment refall
_refine_ls_matrix_type full
_refine_ls_number_parameters 238
_refine_ls_number_reflns 2550
_refine_ls_number_restraints 0
_refine_ls_restrained_S_all 1.057
_refine_ls_R_factor_all 0.0395
_refine_ls_R_factor_gt 0.0354
_refine_ls_shift/su_max 0.000
_refine_ls_shift/su_mean 0.000
_refine_ls_structure_factor_coef Fsqd
_refine_ls_weighting_details 'w=1/[\s^2^(Fo^2^)+(0.0511P)^2^+0.0877P] where P=(Fo^2^+2Fc^2^)/3'
_refine_ls_weighting_scheme calc
_refine_ls_wR_factor_gt 0.0908
_refine_ls_wR_factor_ref 0.0934
_reflns_Friedel_coverage 0.000
_reflns_number_gt 2268
_reflns_number_total 2550
_reflns_threshold_expression 'I > 2\s(I)'
_cod_data_source_file ic5b02996_si_002.cif
_cod_data_source_block cu_dt34_0m
_cod_database_code 4347307
_shelx_space_group_comment
;
The symmetry employed for this shelxl refinement is uniquely defined
by the following loop, which should always be used as a source of
symmetry information in preference to the above space-group names.
They are only intended as comments.
;
_shelx_estimated_absorpt_t_min 0.659
_shelx_estimated_absorpt_t_max 0.914
_shelxl_version_number 2013-4

loop_
_space_group_symop_operation_xyz
'x, y, z'
'-x, -y, -z'

loop_
_atom_site_label
_atom_site_type_symbol
_atom_site_fract_x
_atom_site_fract_y
_atom_site_fract_z
_atom_site_U_iso_or_equiv
_atom_site_adp_type
_atom_site_occupancy
_atom_site_site_symmetry_order
_atom_site_calc_flag
_atom_site_refinement_flags_posn
_atom_site_refinement_flags_occupancy
Cr1 Cr 0.5000 0.5000 1.0000 0.02098(15) Uani 1 2 d S P
P1 P 0.56114(7) 0.71657(5) 0.82739(5) 0.02283(16) Uani 1 1 d . .
O1 O 0.5079(3) 0.6762(2) 1.16250(17) 0.0485(5) Uani 1 1 d . .
O2 O 0.0679(2) 0.60425(19) 1.04781(17) 0.0408(4) Uani 1 1 d . .
C1 C 0.7353(4) 0.8191(3) 0.8359(2) 0.0332(5) Uani 1 1 d . .
C2 C 0.6860(3) 0.6858(3) 0.6773(2) 0.0306(5) Uani 1 1 d . .
C3 C 0.3603(3) 0.8724(2) 0.79448(19) 0.0246(4) Uani 1 1 d . .
C4 C 0.3122(4) 0.9669(3) 0.8673(2) 0.0348(5) Uani 1 1 d . .
C5 C 0.1723(4) 1.0929(3) 0.8480(3) 0.0401(6) Uani 1 1 d . .
C6 C 0.0782(4) 1.1288(3) 0.7529(3) 0.0402(6) Uani 1 1 d . .
C7 C 0.1199(3) 1.0354(2) 0.6816(2) 0.0314(5) Uani 1 1 d . .
C8 C 0.2562(3) 0.9043(2) 0.70291(19) 0.0244(4) Uani 1 1 d . .
C9 C 0.2734(3) 0.8038(2) 0.6299(2) 0.0260(5) Uani 1 1 d . .
C10 C 0.2273(3) 0.6572(3) 0.6903(2) 0.0307(5) Uani 1 1 d . .
C11 C 0.2335(4) 0.5661(3) 0.6223(3) 0.0388(6) Uani 1 1 d . .
C12 C 0.2880(4) 0.6212(3) 0.4918(3) 0.0482(7) Uani 1 1 d . .
C13 C 0.3376(4) 0.7642(3) 0.4311(2) 0.0462(7) Uani 1 1 d . .
C14 C 0.3292(4) 0.8554(3) 0.4988(2) 0.0365(6) Uani 1 1 d . .
C15 C 0.5080(3) 0.6068(2) 1.1022(2) 0.0305(5) Uani 1 1 d . .
C16 C 0.2314(3) 0.5636(2) 1.02830(19) 0.0259(5) Uani 1 1 d . .
H1A H 0.757(4) 0.914(3) 0.763(3) 0.049(8) Uiso 1 1 d . .
H1B H 0.689(4) 0.848(3) 0.907(3) 0.046(8) Uiso 1 1 d . .
H1C H 0.856(4) 0.745(3) 0.846(3) 0.050(8) Uiso 1 1 d . .
H2A H 0.703(4) 0.781(3) 0.607(2) 0.039(7) Uiso 1 1 d . .
H2B H 0.808(4) 0.627(3) 0.691(2) 0.035(7) Uiso 1 1 d . .
H2C H 0.617(4) 0.626(3) 0.660(2) 0.040(7) Uiso 1 1 d . .
H4 H 0.378(4) 0.943(3) 0.934(2) 0.043(7) Uiso 1 1 d . .
H5 H 0.141(4) 1.147(3) 0.896(2) 0.042(8) Uiso 1 1 d . .
H6 H -0.015(4) 1.212(3) 0.740(3) 0.047(8) Uiso 1 1 d . .
H7 H 0.051(4) 1.058(3) 0.617(2) 0.033(6) Uiso 1 1 d . .
H10 H 0.193(4) 0.630(3) 0.776(2) 0.035(7) Uiso 1 1 d . .
H11 H 0.202(4) 0.468(3) 0.667(3) 0.048(8) Uiso 1 1 d . .
H12 H 0.290(4) 0.561(3) 0.450(3) 0.057(9) Uiso 1 1 d . .
H13 H 0.374(4) 0.795(3) 0.342(3) 0.050(8) Uiso 1 1 d . .
H14 H 0.362(4) 0.954(3) 0.457(3) 0.057(9) Uiso 1 1 d . .

loop_
_atom_site_aniso_label
_atom_site_aniso_U_11
_atom_site_aniso_U_22
_atom_site_aniso_U_33
_atom_site_aniso_U_23
_atom_site_aniso_U_13
_atom_site_aniso_U_12
Cr1 0.0233(3) 0.0183(2) 0.0222(3) -0.00774(19) -0.00683(19) -0.00083(19)
P1 0.0227(3) 0.0209(3) 0.0245(3) -0.0072(2) -0.0064(2) -0.0018(2)
O1 0.0723(14) 0.0431(10) 0.0433(10) -0.0255(9) -0.0161(9) -0.0101(9)
O2 0.0282(10) 0.0380(9) 0.0548(11) -0.0192(8) -0.0087(8) 0.0028(7)
C1 0.0292(13) 0.0304(12) 0.0414(13) -0.0101(11) -0.0097(10) -0.0079(10)
C2 0.0264(13) 0.0327(12) 0.0280(11) -0.0099(10) -0.0033(9) 0.0005(10)
C3 0.0256(11) 0.0182(9) 0.0273(10) -0.0055(8) -0.0040(8) -0.0043(8)
C4 0.0350(14) 0.0348(13) 0.0397(13) -0.0181(11) -0.0118(11) -0.0006(10)
C5 0.0405(15) 0.0311(12) 0.0545(15) -0.0258(12) -0.0105(12) 0.0030(11)
C6 0.0312(14) 0.0233(11) 0.0617(16) -0.0129(11) -0.0119(12) 0.0032(10)
C7 0.0265(12) 0.0265(11) 0.0388(12) -0.0071(10) -0.0114(10) -0.0010(9)
C8 0.0220(11) 0.0218(10) 0.0258(10) -0.0045(8) -0.0030(8) -0.0056(8)
C9 0.0206(11) 0.0279(11) 0.0289(11) -0.0090(9) -0.0099(8) 0.0021(8)
C10 0.0265(12) 0.0302(12) 0.0358(12) -0.0126(10) -0.0076(9) -0.0014(9)
C11 0.0313(14) 0.0348(13) 0.0581(16) -0.0232(12) -0.0158(11) 0.0009(10)
C12 0.0470(17) 0.0559(17) 0.0598(17) -0.0404(15) -0.0290(14) 0.0164(13)
C13 0.0531(17) 0.0529(16) 0.0327(13) -0.0205(12) -0.0161(12) 0.0103(13)
C14 0.0370(14) 0.0381(13) 0.0324(12) -0.0095(11) -0.0128(10) 0.0006(11)
C15 0.0365(13) 0.0268(11) 0.0278(11) -0.0075(9) -0.0093(9) -0.0042(9)
C16 0.0287(13) 0.0212(10) 0.0270(10) -0.0075(8) -0.0062(9) -0.0030(9)

loop_
_atom_type_symbol
_atom_type_description
_atom_type_scat_dispersion_real
_atom_type_scat_dispersion_imag
_atom_type_scat_source
C C 0.0181 0.0091 'International Tables Vol C Tables 4.2.6.8 and 6.1.1.4'
H H 0.0000 0.0000 'International Tables Vol C Tables 4.2.6.8 and 6.1.1.4'
O O 0.0492 0.0322 'International Tables Vol C Tables 4.2.6.8 and 6.1.1.4'
Cr Cr -0.1635 2.4439 'International Tables Vol C Tables 4.2.6.8 and 6.1.1.4'
P P 0.2955 0.4335 'International Tables Vol C Tables 4.2.6.8 and 6.1.1.4'

loop_
_geom_angle_atom_site_label_1
_geom_angle_atom_site_label_2
_geom_angle_atom_site_label_3
_geom_angle
_geom_angle_site_symmetry_1
_geom_angle_site_symmetry_3
C15 Cr1 C15 180.0 2_667 .
C15 Cr1 C16 87.51(10) 2_667 2_667
C15 Cr1 C16 92.49(10) . 2_667
C15 Cr1 C16 92.49(10) 2_667 .
C15 Cr1 C16 87.51(10) . .
C16 Cr1 C16 180.0 2_667 .
C15 Cr1 P1 88.16(6) 2_667 2_667
C15 Cr1 P1 91.84(6) . 2_667
C16 Cr1 P1 92.13(6) 2_667 2_667
C16 Cr1 P1 87.88(6) . 2_667
C15 Cr1 P1 91.84(6) 2_667 .
C15 Cr1 P1 88.16(6) . .
C16 Cr1 P1 87.88(6) 2_667 .
C16 Cr1 P1 92.12(6) . .
P1 Cr1 P1 180.00(3) 2_667 .
C2 P1 C1 98.66(12) . .
C2 P1 C3 106.53(10) . .
C1 P1 C3 100.17(10) . .
C2 P1 Cr1 115.85(8) . .
C1 P1 Cr1 113.85(8) . .
C3 P1 Cr1 118.89(7) . .
P1 C1 H1A 113.0(16) . .
P1 C1 H1B 109.5(17) . .
H1A C1 H1B 106(2) . .
P1 C1 H1C 106.5(16) . .
H1A C1 H1C 113(2) . .
H1B C1 H1C 108(2) . .
P1 C2 H2A 112.5(15) . .
P1 C2 H2B 104.7(15) . .
H2A C2 H2B 112(2) . .
P1 C2 H2C 110.2(15) . .
H2A C2 H2C 110(2) . .
H2B C2 H2C 108(2) . .
C4 C3 C8 118.3(2) . .
C4 C3 P1 115.82(17) . .
C8 C3 P1 125.89(16) . .
C5 C4 C3 122.0(2) . .
C5 C4 H4 119.0(16) . .
C3 C4 H4 119.0(16) . .
C4 C5 C6 119.5(2) . .
C4 C5 H5 120.9(18) . .
C6 C5 H5 119.7(18) . .
C7 C6 C5 119.6(2) . .
C7 C6 H6 120.7(18) . .
C5 C6 H6 119.7(18) . .
C6 C7 C8 121.7(2) . .
C6 C7 H7 120.0(15) . .
C8 C7 H7 118.3(15) . .
C7 C8 C3 118.8(2) . .
C7 C8 C9 116.80(19) . .
C3 C8 C9 124.33(19) . .
C10 C9 C14 117.9(2) . .
C10 C9 C8 120.93(19) . .
C14 C9 C8 121.1(2) . .
C11 C10 C9 121.1(2) . .
C11 C10 H10 124.9(16) . .
C9 C10 H10 114.0(16) . .
C10 C11 C12 119.6(2) . .
C10 C11 H11 117.9(17) . .
C12 C11 H11 122.6(17) . .
C13 C12 C11 120.1(2) . .
C13 C12 H12 121.9(19) . .
C11 C12 H12 118(2) . .
C12 C13 C14 120.3(2) . .
C12 C13 H13 115.7(18) . .
C14 C13 H13 124.0(18) . .
C13 C14 C9 121.0(2) . .
C13 C14 H14 120.4(18) . .
C9 C14 H14 118.6(18) . .
O1 C15 Cr1 177.4(2) . .
O2 C16 Cr1 178.13(19) . .

loop_
_geom_bond_atom_site_label_1
_geom_bond_atom_site_label_2
_geom_bond_distance
_geom_bond_site_symmetry_2
Cr1 C15 1.881(2) 2_667
Cr1 C15 1.881(2) .
Cr1 C16 1.882(2) 2_667
Cr1 C16 1.882(2) .
Cr1 P1 2.3192(5) 2_667
Cr1 P1 2.3192(5) .
P1 C2 1.835(2) .
P1 C1 1.835(2) .
P1 C3 1.848(2) .
O1 C15 1.149(3) .
O2 C16 1.149(3) .
C1 H1A 1.00(3) .
C1 H1B 0.93(3) .
C1 H1C 1.00(3) .
C2 H2A 0.98(3) .
C2 H2B 0.96(3) .
C2 H2C 0.96(3) .
C3 C4 1.399(3) .
C3 C8 1.405(3) .
C4 C5 1.383(3) .
C4 H4 0.97(3) .
C5 C6 1.382(4) .
C5 H5 0.86(3) .
C6 C7 1.380(4) .
C6 H6 0.91(3) .
C7 C8 1.401(3) .
C7 H7 0.97(2) .
C8 C9 1.487(3) .
C9 C10 1.393(3) .
C9 C14 1.395(3) .
C10 C11 1.384(3) .
C10 H10 0.91(2) .
C11 C12 1.388(4) .
C11 H11 0.94(3) .
C12 C13 1.371(4) .
C12 H12 0.89(3) .
C13 C14 1.377(4) .
C13 H13 0.95(3) .
C14 H14 0.94(3) .

loop_
_geom_torsion_atom_site_label_1
_geom_torsion_atom_site_label_2
_geom_torsion_atom_site_label_3
_geom_torsion_atom_site_label_4
_geom_torsion
C2 P1 C3 C4 -147.38(18)
C1 P1 C3 C4 -45.1(2)
Cr1 P1 C3 C4 79.53(18)
C2 P1 C3 C8 31.7(2)
C1 P1 C3 C8 133.95(19)
Cr1 P1 C3 C8 -101.43(18)
C8 C3 C4 C5 -2.8(4)
P1 C3 C4 C5 176.3(2)
C3 C4 C5 C6 -0.9(4)
C4 C5 C6 C7 2.4(4)
C5 C6 C7 C8 -0.1(4)
C6 C7 C8 C3 -3.6(3)
C6 C7 C8 C9 173.5(2)
C4 C3 C8 C7 5.0(3)
P1 C3 C8 C7 -174.04(16)
C4 C3 C8 C9 -171.9(2)
P1 C3 C8 C9 9.1(3)
C7 C8 C9 C10 -115.9(2)
C3 C8 C9 C10 61.1(3)
C7 C8 C9 C14 61.7(3)
C3 C8 C9 C14 -121.4(2)
C14 C9 C10 C11 -1.0(3)
C8 C9 C10 C11 176.6(2)
C9 C10 C11 C12 0.5(4)
C10 C11 C12 C13 0.8(4)
C11 C12 C13 C14 -1.5(4)
C12 C13 C14 C9 1.0(4)
C10 C9 C14 C13 0.3(4)
C8 C9 C14 C13 -177.3(2)
